data_7228039
loop_
_publ_author_name
'Gu, Jinzhong'
'Kirillov, Alexander M.'
'Liang, Xiaoxiao'
'Cui, Yanhui'
'Wu, Jiang'
'Shi, Zi-Fa'

_publ_section_title
;
 Introducing 2-(2-carboxyphenoxy)terephthalic acid as a new versatile
 building block for design of diverse coordination polymers: Synthesis,
 structural features, luminescence sensing, and magnetism
;
_journal_name_full CrystEngComm
_journal_paper_doi 10.1039/C7CE00219J
_journal_year 2017
_chemical_formula_sum 'C39 H23 Cd2 Cl N4 O7'
_chemical_formula_weight 919.86
_space_group_crystal_system monoclinic
_space_group_IT_number 14
_space_group_name_Hall '-P 2yn'
_space_group_name_H-M_alt 'P 1 21/n 1'
_symmetry_space_group_name_Hall '-P 2yn'
_symmetry_space_group_name_H-M 'P 1 21/n 1'
_atom_sites_solution_hydrogens geom
_audit_creation_method SHELXL-2014/7
_audit_update_record
;
2017-03-26 deposited with the CCDC.
2017-04-10 downloaded from the CCDC.
;
_cell_angle_alpha 90
_cell_angle_beta 95.778(4)
_cell_angle_gamma 90
_cell_formula_units_Z 4
_cell_length_a 9.9405(4)
_cell_length_b 17.5969(7)
_cell_length_c 19.2671(7)
_cell_measurement_reflns_used 12410
_cell_measurement_temperature 293(2)
_cell_measurement_theta_max 25.048
_cell_measurement_theta_min 3.314
_cell_volume 3353.1(2)
_computing_cell_refinement 'Bruker SAINT'
_computing_data_collection 'Bruker APEX2'
_computing_data_reduction 'Bruker SAINT'
_computing_molecular_graphics 'Bruker SHELXTL'
_computing_publication_material 'Bruker SHELXTL'
_computing_structure_refinement 'SHELXL-2014/7 (Sheldrick, 2014)'
_computing_structure_solution 'SHELXL-2014/7 (Sheldrick, 2014)'
_diffrn_ambient_temperature 293(2)
_diffrn_measured_fraction_theta_full 0.998
_diffrn_measured_fraction_theta_max 0.998
_diffrn_measurement_device_type 'Bruker APE-II CCD'
_diffrn_measurement_method '\f and \w scans'
_diffrn_radiation_type MoK\a
_diffrn_radiation_wavelength 0.71073
_diffrn_reflns_av_R_equivalents 0.0528
_diffrn_reflns_av_unetI/netI 0.0932
_diffrn_reflns_Laue_measured_fraction_full 0.998
_diffrn_reflns_Laue_measured_fraction_max 0.998
_diffrn_reflns_limit_h_max 11
_diffrn_reflns_limit_h_min -11
_diffrn_reflns_limit_k_max 20
_diffrn_reflns_limit_k_min -19
_diffrn_reflns_limit_l_max 22
_diffrn_reflns_limit_l_min -13
_diffrn_reflns_number 12410
_diffrn_reflns_point_group_measured_fraction_full 0.998
_diffrn_reflns_point_group_measured_fraction_max 0.998
_diffrn_reflns_theta_full 25.048
_diffrn_reflns_theta_max 25.048
_diffrn_reflns_theta_min 3.314
_diffrn_source 'fine-focus sealed tube'
_exptl_absorpt_coefficient_mu 1.408
_exptl_absorpt_correction_T_max 0.786
_exptl_absorpt_correction_T_min 0.702
_exptl_absorpt_correction_type multi-scan
_exptl_absorpt_process_details SADABS
_exptl_crystal_colour colorless
_exptl_crystal_density_diffrn 1.822
_exptl_crystal_description block
_exptl_crystal_F_000 1816
_exptl_crystal_size_max 0.270
_exptl_crystal_size_mid 0.200
_exptl_crystal_size_min 0.180
_exptl_transmission_factor_max 0.776
_exptl_transmission_factor_min 0.720
_refine_diff_density_max 0.769
_refine_diff_density_min -0.573
_refine_diff_density_rms 0.120
_refine_ls_extinction_method none
_refine_ls_goodness_of_fit_ref 1.015
_refine_ls_hydrogen_treatment constr
_refine_ls_matrix_type full
_refine_ls_number_parameters 478
_refine_ls_number_reflns 5918
_refine_ls_number_restraints 0
_refine_ls_restrained_S_all 1.015
_refine_ls_R_factor_all 0.0835
_refine_ls_R_factor_gt 0.0474
_refine_ls_shift/su_max 0.000
_refine_ls_shift/su_mean 0.000
_refine_ls_structure_factor_coef Fsqd
_refine_ls_weighting_details 'w=1/[\s^2^(Fo^2^)+(0.0275P)^2^] where P=(Fo^2^+2Fc^2^)/3'
_refine_ls_weighting_scheme calc
_refine_ls_wR_factor_gt 0.0819
_refine_ls_wR_factor_ref 0.1061
_reflns_Friedel_coverage 0.000
_reflns_number_gt 3970
_reflns_number_total 5918
_reflns_threshold_expression 'I > 2\s(I)'
_cod_data_source_file c7ce00219j2.cif
_cod_data_source_block 277-4Cd
_cod_database_code 7228039
_shelx_shelxl_version_number 2014/7
_shelx_space_group_comment
;
The symmetry employed for this shelxl refinement is uniquely defined
by the following loop, which should always be used as a source of
symmetry information in preference to the above space-group names.
They are only intended as comments.
;
_shelx_estimated_absorpt_t_min 0.702
_shelx_estimated_absorpt_t_max 0.786

loop_
_space_group_symop_operation_xyz
'x, y, z'
'-x+1/2, y+1/2, -z+1/2'
'-x, -y, -z'
'x-1/2, -y-1/2, z-1/2'

loop_
_atom_site_label
_atom_site_type_symbol
_atom_site_fract_x
_atom_site_fract_y
_atom_site_fract_z
_atom_site_U_iso_or_equiv
_atom_site_adp_type
_atom_site_occupancy
_atom_site_site_symmetry_order
_atom_site_calc_flag
_atom_site_refinement_flags_posn
_atom_site_refinement_flags_adp
Cd1 Cd 0.55369(5) 0.28319(2) 0.08967(2) 0.03154(15) Uani 1 1 d . .
Cd2 Cd 0.55668(5) 0.15113(3) -0.05433(2) 0.03578(16) Uani 1 1 d . .
Cl1 Cl 0.69179(17) 0.26888(9) -0.01571(9) 0.0451(4) Uani 1 1 d . .
N1 N 0.3268(5) 0.2599(3) 0.1110(3) 0.0373(13) Uani 1 1 d . .
N2 N 0.4048(6) 0.3598(3) 0.0157(3) 0.0432(15) Uani 1 1 d . .
N3 N 0.3965(6) 0.2235(3) -0.1233(3) 0.0382(13) Uani 1 1 d . .
N4 N 0.3396(5) 0.1259(3) -0.0212(3) 0.0361(13) Uani 1 1 d . .
O1 O 0.5950(5) 0.1646(2) 0.1271(2) 0.0407(11) Uani 1 1 d . .
O2 O 0.6471(5) 0.0877(2) 0.0419(2) 0.0505(13) Uani 1 1 d . .
O3 O 0.9462(5) -0.1543(3) 0.3033(3) 0.0587(15) Uani 1 1 d . .
O4 O 0.7712(5) -0.1363(3) 0.3598(2) 0.0648(16) Uani 1 1 d . .
O5 O 0.4864(4) 0.0592(2) 0.2151(2) 0.0368(11) Uani 1 1 d . .
O6 O 0.3224(5) -0.1568(3) 0.1726(3) 0.0663(16) Uani 1 1 d . .
O7 O 0.4029(5) -0.0567(3) 0.1238(2) 0.0553(14) Uani 1 1 d . .
C1 C 0.6374(6) 0.1041(4) 0.1044(3) 0.0335(15) Uani 1 1 d . .
C2 C 0.6854(6) 0.0446(3) 0.1576(3) 0.0296(15) Uani 1 1 d . .
C3 C 0.8090(6) 0.0089(3) 0.1535(3) 0.0321(15) Uani 1 1 d . .
H3 H 0.8603 0.0213 0.1173 0.039 Uiso 1 1 calc R U
C4 C 0.8575(6) -0.0452(3) 0.2025(3) 0.0361(16) Uani 1 1 d . .
H4 H 0.9420 -0.0670 0.1996 0.043 Uiso 1 1 calc R U
C5 C 0.7814(6) -0.0667(3) 0.2554(3) 0.0279(14) Uani 1 1 d . .
C6 C 0.8356(7) -0.1229(3) 0.3092(3) 0.0361(16) Uani 1 1 d . .
C7 C 0.6545(6) -0.0328(3) 0.2581(3) 0.0328(15) Uani 1 1 d . .
H7 H 0.6000 -0.0478 0.2921 0.039 Uiso 1 1 calc R U
C8 C 0.6095(6) 0.0229(3) 0.2106(3) 0.0277(14) Uani 1 1 d . .
C9 C 0.3901(6) 0.0260(4) 0.2536(3) 0.0333(15) Uani 1 1 d . .
C10 C 0.3579(7) 0.0685(4) 0.3103(3) 0.0466(19) Uani 1 1 d . .
H10 H 0.4054 0.1128 0.3227 0.056 Uiso 1 1 calc R U
C11 C 0.2553(8) 0.0450(4) 0.3483(4) 0.059(2) Uani 1 1 d . .
H11 H 0.2317 0.0738 0.3856 0.071 Uiso 1 1 calc R U
C12 C 0.1889(8) -0.0209(4) 0.3306(4) 0.057(2) Uani 1 1 d . .
H12 H 0.1198 -0.0370 0.3563 0.068 Uiso 1 1 calc R U
C13 C 0.2223(7) -0.0643(4) 0.2751(4) 0.0450(18) Uani 1 1 d . .
H13 H 0.1759 -0.1094 0.2643 0.054 Uiso 1 1 calc R U
C14 C 0.3236(6) -0.0417(3) 0.2354(3) 0.0330(15) Uani 1 1 d . .
C15 C 0.3527(7) -0.0889(4) 0.1729(4) 0.0422(17) Uani 1 1 d . .
C16 C 0.2910(8) 0.2131(4) 0.1596(4) 0.052(2) Uani 1 1 d . .
H16 H 0.3566 0.1812 0.1816 0.063 Uiso 1 1 calc R U
C17 C 0.1611(9) 0.2092(5) 0.1796(5) 0.072(3) Uani 1 1 d . .
H17 H 0.1405 0.1762 0.2148 0.087 Uiso 1 1 calc R U
C18 C 0.0640(8) 0.2551(5) 0.1463(5) 0.071(3) Uani 1 1 d . .
H18 H -0.0241 0.2533 0.1585 0.085 Uiso 1 1 calc R U
C19 C 0.0967(7) 0.3042(4) 0.0943(4) 0.0485(19) Uani 1 1 d . .
C20 C 0.2318(7) 0.3049(4) 0.0779(3) 0.0370(16) Uani 1 1 d . .
C21 C 0.0009(8) 0.3540(5) 0.0548(5) 0.071(3) Uani 1 1 d . .
H21 H -0.0886 0.3547 0.0651 0.085 Uiso 1 1 calc R U
C22 C 0.0381(8) 0.3988(5) 0.0044(5) 0.072(3) Uani 1 1 d . .
H22 H -0.0269 0.4279 -0.0216 0.087 Uiso 1 1 calc R U
C23 C 0.1746(8) 0.4031(5) -0.0106(4) 0.055(2) Uani 1 1 d . .
C24 C 0.2717(7) 0.3563(4) 0.0264(3) 0.0391(17) Uani 1 1 d . .
C25 C 0.2195(11) 0.4515(5) -0.0606(4) 0.086(3) Uani 1 1 d . .
H25 H 0.1586 0.4833 -0.0863 0.104 Uiso 1 1 calc R U
C26 C 0.3504(10) 0.4522(5) -0.0718(5) 0.089(3) Uani 1 1 d . .
H26 H 0.3805 0.4839 -0.1057 0.107 Uiso 1 1 calc R U
C27 C 0.4408(9) 0.4053(4) -0.0323(4) 0.068(2) Uani 1 1 d . .
H27 H 0.5313 0.4065 -0.0406 0.081 Uiso 1 1 calc R U
C28 C 0.4264(8) 0.2699(4) -0.1738(4) 0.055(2) Uani 1 1 d . .
H28 H 0.5169 0.2777 -0.1802 0.066 Uiso 1 1 calc R U
C29 C 0.3269(9) 0.3078(4) -0.2181(4) 0.061(2) Uani 1 1 d . .
H29 H 0.3510 0.3404 -0.2528 0.073 Uiso 1 1 calc R U
C30 C 0.1960(9) 0.2956(4) -0.2091(4) 0.058(2) Uani 1 1 d . .
H30 H 0.1286 0.3192 -0.2385 0.070 Uiso 1 1 calc R U
C31 C 0.1608(7) 0.2482(4) -0.1563(4) 0.0443(18) Uani 1 1 d . .
C32 C 0.2663(7) 0.2125(3) -0.1140(3) 0.0356(16) Uani 1 1 d . .
C33 C 0.0226(8) 0.2331(4) -0.1439(4) 0.061(2) Uani 1 1 d . .
H33 H -0.0482 0.2548 -0.1724 0.074 Uiso 1 1 calc R U
C34 C -0.0031(8) 0.1873(5) -0.0907(5) 0.065(2) Uani 1 1 d . .
H34 H -0.0929 0.1794 -0.0829 0.078 Uiso 1 1 calc R U
C35 C 0.0971(7) 0.1510(4) -0.0465(4) 0.0474(19) Uani 1 1 d . .
C36 C 0.2357(7) 0.1622(3) -0.0587(3) 0.0348(16) Uani 1 1 d . .
C37 C 0.0737(8) 0.1000(5) 0.0069(4) 0.063(2) Uani 1 1 d . .
H37 H -0.0143 0.0908 0.0171 0.076 Uiso 1 1 calc R U
C38 C 0.1778(9) 0.0642(4) 0.0437(4) 0.060(2) Uani 1 1 d . .
H38 H 0.1618 0.0307 0.0793 0.072 Uiso 1 1 calc R U
C39 C 0.3109(8) 0.0782(4) 0.0276(4) 0.0507(19) Uani 1 1 d . .
H39 H 0.3816 0.0524 0.0527 0.061 Uiso 1 1 calc R U

loop_
_atom_site_aniso_label
_atom_site_aniso_U_11
_atom_site_aniso_U_22
_atom_site_aniso_U_33
_atom_site_aniso_U_23
_atom_site_aniso_U_13
_atom_site_aniso_U_12
Cd1 0.0312(3) 0.0304(3) 0.0327(3) -0.0033(2) 0.0016(2) 0.0012(2)
Cd2 0.0401(3) 0.0387(3) 0.0273(3) -0.0003(2) -0.0028(2) 0.0028(2)
Cl1 0.0394(10) 0.0551(11) 0.0421(10) -0.0103(9) 0.0102(8) -0.0082(8)
N1 0.037(3) 0.036(3) 0.038(3) -0.002(3) 0.002(3) 0.000(3)
N2 0.046(4) 0.047(4) 0.038(3) 0.009(3) 0.009(3) 0.011(3)
N3 0.044(4) 0.039(3) 0.031(3) 0.008(3) -0.001(3) 0.004(3)
N4 0.042(3) 0.034(3) 0.032(3) 0.001(3) 0.001(3) -0.003(3)
O1 0.058(3) 0.027(2) 0.038(3) 0.005(2) 0.012(2) 0.014(2)
O2 0.079(4) 0.048(3) 0.023(2) 0.003(2) -0.006(2) 0.018(3)
O3 0.043(3) 0.066(3) 0.068(4) 0.038(3) 0.009(3) 0.015(3)
O4 0.068(4) 0.085(4) 0.045(3) 0.038(3) 0.020(3) 0.035(3)
O5 0.033(3) 0.034(2) 0.044(3) 0.010(2) 0.010(2) 0.010(2)
O6 0.069(4) 0.057(4) 0.076(4) -0.026(3) 0.019(3) -0.010(3)
O7 0.091(4) 0.050(3) 0.026(3) -0.004(2) 0.009(3) 0.014(3)
C1 0.038(4) 0.035(4) 0.027(4) 0.001(3) -0.001(3) 0.005(3)
C2 0.039(4) 0.021(3) 0.027(3) -0.003(3) -0.004(3) 0.001(3)
C3 0.028(4) 0.042(4) 0.026(3) 0.007(3) 0.006(3) 0.003(3)
C4 0.035(4) 0.033(4) 0.040(4) 0.001(3) 0.000(3) 0.010(3)
C5 0.031(4) 0.028(3) 0.024(3) -0.001(3) 0.001(3) 0.001(3)
C6 0.042(4) 0.031(4) 0.032(4) -0.001(3) -0.010(3) -0.002(3)
C7 0.034(4) 0.032(4) 0.033(4) -0.001(3) 0.007(3) 0.002(3)
C8 0.029(4) 0.028(3) 0.026(3) -0.003(3) 0.002(3) 0.003(3)
C9 0.029(4) 0.042(4) 0.029(4) 0.008(3) 0.002(3) 0.000(3)
C10 0.061(5) 0.044(4) 0.036(4) -0.008(3) 0.013(4) -0.011(4)
C11 0.069(6) 0.074(6) 0.036(4) -0.016(4) 0.018(4) -0.008(5)
C12 0.049(5) 0.074(6) 0.051(5) 0.005(4) 0.021(4) -0.003(4)
C13 0.035(4) 0.050(4) 0.050(5) 0.007(4) 0.005(4) -0.003(3)
C14 0.034(4) 0.037(4) 0.028(3) -0.004(3) 0.003(3) 0.001(3)
C15 0.037(4) 0.044(4) 0.043(4) -0.002(4) -0.005(3) 0.002(4)
C16 0.053(5) 0.052(5) 0.055(5) 0.002(4) 0.016(4) -0.007(4)
C17 0.073(7) 0.060(6) 0.089(7) 0.012(5) 0.038(6) -0.005(5)
C18 0.044(5) 0.069(6) 0.106(8) -0.006(6) 0.043(5) -0.012(5)
C19 0.036(4) 0.055(5) 0.055(5) -0.016(4) 0.006(4) 0.000(4)
C20 0.031(4) 0.044(4) 0.036(4) -0.016(3) 0.001(3) -0.003(3)
C21 0.029(5) 0.088(7) 0.095(7) -0.023(6) 0.001(5) 0.008(5)
C22 0.045(6) 0.098(7) 0.070(6) -0.011(6) -0.009(5) 0.021(5)
C23 0.045(5) 0.080(6) 0.040(4) -0.009(4) 0.000(4) 0.022(4)
C24 0.034(4) 0.051(4) 0.030(4) -0.010(3) -0.004(3) 0.010(3)
C25 0.108(9) 0.095(7) 0.055(6) 0.021(5) 0.008(6) 0.057(6)
C26 0.095(8) 0.101(7) 0.078(7) 0.055(6) 0.039(6) 0.058(6)
C27 0.065(6) 0.065(6) 0.076(6) 0.016(5) 0.022(5) 0.024(5)
C28 0.050(5) 0.062(5) 0.054(5) 0.014(4) 0.007(4) 0.005(4)
C29 0.077(7) 0.052(5) 0.053(5) 0.024(4) 0.004(5) 0.019(5)
C30 0.063(6) 0.062(5) 0.046(5) 0.010(4) -0.012(4) 0.017(4)
C31 0.044(5) 0.039(4) 0.047(4) -0.010(4) -0.007(4) 0.016(4)
C32 0.036(4) 0.030(4) 0.040(4) -0.007(3) 0.002(3) 0.001(3)
C33 0.054(6) 0.058(5) 0.068(6) -0.006(5) -0.015(4) 0.031(4)
C34 0.030(5) 0.074(6) 0.089(7) -0.020(5) 0.003(4) 0.015(4)
C35 0.044(5) 0.044(4) 0.055(5) -0.012(4) 0.010(4) 0.005(4)
C36 0.038(4) 0.032(4) 0.034(4) -0.007(3) 0.001(3) 0.001(3)
C37 0.053(6) 0.076(6) 0.064(6) -0.006(5) 0.022(5) -0.008(5)
C38 0.072(6) 0.068(6) 0.042(5) 0.004(4) 0.012(4) -0.013(5)
C39 0.056(5) 0.054(5) 0.042(4) 0.006(4) 0.002(4) -0.013(4)

loop_
_atom_type_symbol
_atom_type_description
_atom_type_scat_dispersion_real
_atom_type_scat_dispersion_imag
_atom_type_scat_source
C C 0.0033 0.0016 'International Tables Vol C Tables 4.2.6.8 and 6.1.1.4'
H H 0.0000 0.0000 'International Tables Vol C Tables 4.2.6.8 and 6.1.1.4'
N N 0.0061 0.0033 'International Tables Vol C Tables 4.2.6.8 and 6.1.1.4'
O O 0.0106 0.0060 'International Tables Vol C Tables 4.2.6.8 and 6.1.1.4'
Cd Cd -0.8075 1.2024 'International Tables Vol C Tables 4.2.6.8 and 6.1.1.4'
Cl Cl 0.1484 0.1585 'International Tables Vol C Tables 4.2.6.8 and 6.1.1.4'

loop_
_geom_angle_atom_site_label_1
_geom_angle_atom_site_label_2
_geom_angle_atom_site_label_3
_geom_angle
_geom_angle_site_symmetry_1
_geom_angle_site_symmetry_3
O1 Cd1 O3 99.84(17) . 2_655
O1 Cd1 N1 85.95(17) . .
O3 Cd1 N1 81.06(17) 2_655 .
O1 Cd1 N2 144.06(18) . .
O3 Cd1 N2 101.98(18) 2_655 .
N1 Cd1 N2 69.80(19) . .
O1 Cd1 O4 108.79(18) . 2_655
O3 Cd1 O4 54.72(15) 2_655 2_655
N1 Cd1 O4 134.71(17) . 2_655
N2 Cd1 O4 107.1(2) . 2_655
O1 Cd1 Cl1 93.90(11) . .
O3 Cd1 Cl1 142.07(12) 2_655 .
N1 Cd1 Cl1 135.41(13) . .
N2 Cd1 Cl1 86.10(14) . .
O4 Cd1 Cl1 87.40(12) 2_655 .
O1 Cd1 C6 106.88(17) . 2_655
O3 Cd1 C6 27.40(17) 2_655 2_655
N1 Cd1 C6 107.9(2) . 2_655
N2 Cd1 C6 105.65(18) . 2_655
O4 Cd1 C6 27.34(17) 2_655 2_655
Cl1 Cd1 C6 114.68(16) . 2_655
O7 Cd2 O2 92.53(16) 3_655 .
O7 Cd2 N3 102.78(18) 3_655 .
O2 Cd2 N3 156.95(18) . .
O7 Cd2 N4 104.56(18) 3_655 .
O2 Cd2 N4 89.10(17) . .
N3 Cd2 N4 70.56(18) . .
O7 Cd2 Cl1 132.23(14) 3_655 .
O2 Cd2 Cl1 90.43(12) . .
N3 Cd2 Cl1 91.82(14) . .
N4 Cd2 Cl1 123.16(12) . .
Cd2 Cl1 Cd1 90.15(5) . .
C16 N1 C20 118.5(6) . .
C16 N1 Cd1 124.0(5) . .
C20 N1 Cd1 116.8(4) . .
C27 N2 C24 118.5(6) . .
C27 N2 Cd1 125.3(5) . .
C24 N2 Cd1 116.2(4) . .
C28 N3 C32 118.6(6) . .
C28 N3 Cd2 124.1(5) . .
C32 N3 Cd2 117.1(4) . .
C39 N4 C36 118.3(6) . .
C39 N4 Cd2 125.9(5) . .
C36 N4 Cd2 115.8(4) . .
C1 O1 Cd1 138.3(4) . .
C1 O2 Cd2 127.6(4) . .
C6 O3 Cd1 92.9(4) . 2_645
C6 O4 Cd1 91.2(4) . 2_645
C8 O5 C9 119.7(4) . .
C15 O7 Cd2 103.3(4) . 3_655
O1 C1 O2 126.7(6) . .
O1 C1 C2 116.9(5) . .
O2 C1 C2 116.4(5) . .
C8 C2 C3 118.0(5) . .
C8 C2 C1 122.2(5) . .
C3 C2 C1 119.8(5) . .
C2 C3 C4 121.2(6) . .
C2 C3 H3 119.4 . .
C4 C3 H3 119.4 . .
C5 C4 C3 120.6(6) . .
C5 C4 H4 119.7 . .
C3 C4 H4 119.7 . .
C4 C5 C7 118.2(5) . .
C4 C5 C6 120.5(6) . .
C7 C5 C6 121.3(5) . .
O4 C6 O3 121.1(6) . .
O4 C6 C5 119.5(6) . .
O3 C6 C5 119.4(6) . .
O4 C6 Cd1 61.4(3) . 2_645
O3 C6 Cd1 59.7(3) . 2_645
C5 C6 Cd1 175.9(4) . 2_645
C8 C7 C5 120.6(6) . .
C8 C7 H7 119.7 . .
C5 C7 H7 119.7 . .
C2 C8 C7 121.3(5) . .
C2 C8 O5 118.0(5) . .
C7 C8 O5 120.7(5) . .
C10 C9 C14 121.2(6) . .
C10 C9 O5 114.7(6) . .
C14 C9 O5 123.9(6) . .
C11 C10 C9 119.9(6) . .
C11 C10 H10 120.1 . .
C9 C10 H10 120.1 . .
C12 C11 C10 119.4(7) . .
C12 C11 H11 120.3 . .
C10 C11 H11 120.3 . .
C11 C12 C13 121.1(7) . .
C11 C12 H12 119.5 . .
C13 C12 H12 119.5 . .
C12 C13 C14 121.0(7) . .
C12 C13 H13 119.5 . .
C14 C13 H13 119.5 . .
C13 C14 C9 117.4(6) . .
C13 C14 C15 119.4(6) . .
C9 C14 C15 123.1(6) . .
O6 C15 O7 123.5(7) . .
O6 C15 C14 117.9(7) . .
O7 C15 C14 118.5(6) . .
N1 C16 C17 123.6(8) . .
N1 C16 H16 118.2 . .
C17 C16 H16 118.2 . .
C18 C17 C16 118.2(8) . .
C18 C17 H17 120.9 . .
C16 C17 H17 120.9 . .
C17 C18 C19 120.1(7) . .
C17 C18 H18 120.0 . .
C19 C18 H18 120.0 . .
C18 C19 C20 117.7(7) . .
C18 C19 C21 124.4(8) . .
C20 C19 C21 117.9(7) . .
N1 C20 C19 121.9(6) . .
N1 C20 C24 118.2(6) . .
C19 C20 C24 119.9(6) . .
C22 C21 C19 121.5(8) . .
C22 C21 H21 119.2 . .
C19 C21 H21 119.2 . .
C21 C22 C23 121.4(8) . .
C21 C22 H22 119.3 . .
C23 C22 H22 119.3 . .
C25 C23 C24 117.1(7) . .
C25 C23 C22 123.6(8) . .
C24 C23 C22 119.3(8) . .
N2 C24 C23 121.7(7) . .
N2 C24 C20 118.4(6) . .
C23 C24 C20 119.8(7) . .
C26 C25 C23 120.1(8) . .
C26 C25 H25 119.9 . .
C23 C25 H25 119.9 . .
C25 C26 C27 119.4(8) . .
C25 C26 H26 120.3 . .
C27 C26 H26 120.3 . .
N2 C27 C26 123.2(8) . .
N2 C27 H27 118.4 . .
C26 C27 H27 118.4 . .
N3 C28 C29 122.7(7) . .
N3 C28 H28 118.6 . .
C29 C28 H28 118.6 . .
C30 C29 C28 118.4(7) . .
C30 C29 H29 120.8 . .
C28 C29 H29 120.8 . .
C29 C30 C31 120.5(7) . .
C29 C30 H30 119.7 . .
C31 C30 H30 119.7 . .
C30 C31 C32 117.7(7) . .
C30 C31 C33 123.1(7) . .
C32 C31 C33 119.2(7) . .
N3 C32 C31 122.0(6) . .
N3 C32 C36 117.8(6) . .
C31 C32 C36 120.1(6) . .
C34 C33 C31 119.5(7) . .
C34 C33 H33 120.2 . .
C31 C33 H33 120.2 . .
C33 C34 C35 123.9(7) . .
C33 C34 H34 118.1 . .
C35 C34 H34 118.1 . .
C34 C35 C37 125.3(8) . .
C34 C35 C36 118.4(7) . .
C37 C35 C36 116.2(7) . .
N4 C36 C35 122.7(6) . .
N4 C36 C32 118.5(6) . .
C35 C36 C32 118.9(6) . .
C38 C37 C35 120.6(8) . .
C38 C37 H37 119.7 . .
C35 C37 H37 119.7 . .
C37 C38 C39 119.3(7) . .
C37 C38 H38 120.3 . .
C39 C38 H38 120.3 . .
N4 C39 C38 123.0(7) . .
N4 C39 H39 118.5 . .
C38 C39 H39 118.5 . .

loop_
_geom_bond_atom_site_label_1
_geom_bond_atom_site_label_2
_geom_bond_distance
_geom_bond_site_symmetry_2
Cd1 O1 2.232(4) .
Cd1 O3 2.337(4) 2_655
Cd1 N1 2.369(5) .
Cd1 N2 2.369(5) .
Cd1 O4 2.376(5) 2_655
Cd1 Cl1 2.5751(16) .
Cd1 C6 2.704(6) 2_655
Cd2 O7 2.196(4) 3_655
Cd2 O2 2.269(4) .
Cd2 N3 2.345(5) .
Cd2 N4 2.353(5) .
Cd2 Cl1 2.5396(17) .
N1 C16 1.322(8) .
N1 C20 1.343(8) .
N2 C27 1.302(8) .
N2 C24 1.360(8) .
N3 C28 1.327(8) .
N3 C32 1.338(8) .
N4 C39 1.313(7) .
N4 C36 1.359(7) .
O1 C1 1.241(7) .
O2 C1 1.252(7) .
O3 C6 1.246(7) .
O3 Cd1 2.337(4) 2_645
O4 C6 1.242(7) .
O4 Cd1 2.376(5) 2_645
O5 C8 1.391(6) .
O5 C9 1.397(7) .
O6 C15 1.233(7) .
O7 C15 1.249(7) .
O7 Cd2 2.196(4) 3_655
C1 C2 1.508(8) .
C2 C8 1.383(8) .
C2 C3 1.389(8) .
C3 C4 1.392(8) .
C3 H3 0.9300 .
C4 C5 1.382(8) .
C4 H4 0.9300 .
C5 C7 1.402(8) .
C5 C6 1.493(8) .
C6 Cd1 2.704(6) 2_645
C7 C8 1.385(8) .
C7 H7 0.9300 .
C9 C10 1.387(8) .
C9 C14 1.391(8) .
C10 C11 1.377(9) .
C10 H10 0.9300 .
C11 C12 1.360(9) .
C11 H11 0.9300 .
C12 C13 1.382(9) .
C12 H12 0.9300 .
C13 C14 1.383(8) .
C13 H13 0.9300 .
C14 C15 1.514(9) .
C16 C17 1.386(10) .
C16 H16 0.9300 .
C17 C18 1.368(11) .
C17 H17 0.9300 .
C18 C19 1.387(10) .
C18 H18 0.9300 .
C19 C20 1.410(9) .
C19 C21 1.452(10) .
C20 C24 1.428(9) .
C21 C22 1.333(10) .
C21 H21 0.9300 .
C22 C23 1.417(10) .
C22 H22 0.9300 .
C23 C25 1.394(10) .
C23 C24 1.407(9) .
C25 C26 1.340(11) .
C25 H25 0.9300 .
C26 C27 1.389(10) .
C26 H26 0.9300 .
C27 H27 0.9300 .
C28 C29 1.408(10) .
C28 H28 0.9300 .
C29 C30 1.348(10) .
C29 H29 0.9300 .
C30 C31 1.387(9) .
C30 H30 0.9300 .
C31 C32 1.410(9) .
C31 C33 1.442(10) .
C32 C36 1.441(8) .
C33 C34 1.349(10) .
C33 H33 0.9300 .
C34 C35 1.398(10) .
C34 H34 0.9300 .
C35 C37 1.402(9) .
C35 C36 1.434(9) .
C37 C38 1.350(10) .
C37 H37 0.9300 .
C38 C39 1.411(9) .
C38 H38 0.9300 .
C39 H39 0.9300 .

loop_
_geom_torsion_atom_site_label_1
_geom_torsion_atom_site_label_2
_geom_torsion_atom_site_label_3
_geom_torsion_atom_site_label_4
_geom_torsion
_geom_torsion_site_symmetry_1
Cd1 O1 C1 O2 -15.9(11) .
Cd1 O1 C1 C2 162.5(4) .
Cd2 O2 C1 O1 -12.5(10) .
Cd2 O2 C1 C2 169.1(4) .
O1 C1 C2 C8 49.0(8) .
O2 C1 C2 C8 -132.5(6) .
O1 C1 C2 C3 -131.9(6) .
O2 C1 C2 C3 46.7(8) .
C8 C2 C3 C4 -2.1(9) .
C1 C2 C3 C4 178.7(6) .
C2 C3 C4 C5 2.2(9) .
C3 C4 C5 C7 0.1(9) .
C3 C4 C5 C6 -178.0(5) .
Cd1 O4 C6 O3 3.0(7) 2_645
Cd1 O4 C6 C5 -175.4(5) 2_645
Cd1 O3 C6 O4 -3.0(7) 2_645
Cd1 O3 C6 C5 175.4(5) 2_645
C4 C5 C6 O4 173.4(6) .
C7 C5 C6 O4 -4.7(9) .
C4 C5 C6 O3 -5.0(9) .
C7 C5 C6 O3 176.9(6) .
C4 C5 C7 C8 -2.5(9) .
C6 C5 C7 C8 175.6(5) .
C3 C2 C8 C7 -0.3(9) .
C1 C2 C8 C7 178.8(5) .
C3 C2 C8 O5 179.4(5) .
C1 C2 C8 O5 -1.5(8) .
C5 C7 C8 C2 2.6(9) .
C5 C7 C8 O5 -177.0(5) .
C9 O5 C8 C2 161.9(5) .
C9 O5 C8 C7 -18.4(8) .
C8 O5 C9 C10 117.5(6) .
C8 O5 C9 C14 -66.6(8) .
C14 C9 C10 C11 -2.1(10) .
O5 C9 C10 C11 174.0(6) .
C9 C10 C11 C12 1.6(11) .
C10 C11 C12 C13 -0.3(12) .
C11 C12 C13 C14 -0.6(11) .
C12 C13 C14 C9 0.1(10) .
C12 C13 C14 C15 -177.1(6) .
C10 C9 C14 C13 1.3(9) .
O5 C9 C14 C13 -174.4(6) .
C10 C9 C14 C15 178.3(6) .
O5 C9 C14 C15 2.6(9) .
Cd2 O7 C15 O6 -7.6(8) 3_655
Cd2 O7 C15 C14 174.2(5) 3_655
C13 C14 C15 O6 -25.0(9) .
C9 C14 C15 O6 158.0(6) .
C13 C14 C15 O7 153.2(6) .
C9 C14 C15 O7 -23.7(9) .
C20 N1 C16 C17 -1.5(11) .
Cd1 N1 C16 C17 168.8(6) .
N1 C16 C17 C18 1.3(13) .
C16 C17 C18 C19 -0.4(13) .
C17 C18 C19 C20 -0.3(12) .
C17 C18 C19 C21 178.7(8) .
C16 N1 C20 C19 0.7(9) .
Cd1 N1 C20 C19 -170.3(5) .
C16 N1 C20 C24 178.8(6) .
Cd1 N1 C20 C24 7.8(7) .
C18 C19 C20 N1 0.2(10) .
C21 C19 C20 N1 -178.9(6) .
C18 C19 C20 C24 -177.9(6) .
C21 C19 C20 C24 2.9(10) .
C18 C19 C21 C22 -178.5(8) .
C20 C19 C21 C22 0.5(12) .
C19 C21 C22 C23 -3.6(13) .
C21 C22 C23 C25 -177.1(8) .
C21 C22 C23 C24 3.1(12) .
C27 N2 C24 C23 -3.3(10) .
Cd1 N2 C24 C23 175.3(5) .
C27 N2 C24 C20 178.4(6) .
Cd1 N2 C24 C20 -2.9(7) .
C25 C23 C24 N2 2.3(11) .
C22 C23 C24 N2 -177.8(6) .
C25 C23 C24 C20 -179.4(7) .
C22 C23 C24 C20 0.4(11) .
N1 C20 C24 N2 -3.3(9) .
C19 C20 C24 N2 174.9(6) .
N1 C20 C24 C23 178.4(6) .
C19 C20 C24 C23 -3.4(10) .
C24 C23 C25 C26 -0.1(13) .
C22 C23 C25 C26 -180.0(9) .
C23 C25 C26 C27 -1.1(15) .
C24 N2 C27 C26 2.1(12) .
Cd1 N2 C27 C26 -176.4(7) .
C25 C26 C27 N2 0.1(15) .
C32 N3 C28 C29 -0.2(11) .
Cd2 N3 C28 C29 174.6(5) .
N3 C28 C29 C30 -0.7(12) .
C28 C29 C30 C31 1.4(12) .
C29 C30 C31 C32 -1.3(11) .
C29 C30 C31 C33 179.8(7) .
C28 N3 C32 C31 0.3(10) .
Cd2 N3 C32 C31 -174.8(5) .
C28 N3 C32 C36 -179.8(6) .
Cd2 N3 C32 C36 5.1(7) .
C30 C31 C32 N3 0.4(10) .
C33 C31 C32 N3 179.3(6) .
C30 C31 C32 C36 -179.5(6) .
C33 C31 C32 C36 -0.6(10) .
C30 C31 C33 C34 -178.9(7) .
C32 C31 C33 C34 2.3(11) .
C31 C33 C34 C35 -1.6(12) .
C33 C34 C35 C37 -176.5(7) .
C33 C34 C35 C36 -0.7(12) .
C39 N4 C36 C35 0.7(9) .
Cd2 N4 C36 C35 178.0(5) .
C39 N4 C36 C32 -177.8(6) .
Cd2 N4 C36 C32 -0.5(7) .
C34 C35 C36 N4 -176.1(6) .
C37 C35 C36 N4 0.1(10) .
C34 C35 C36 C32 2.4(10) .
C37 C35 C36 C32 178.5(6) .
N3 C32 C36 N4 -3.1(9) .
C31 C32 C36 N4 176.8(6) .
N3 C32 C36 C35 178.4(6) .
C31 C32 C36 C35 -1.7(9) .
C34 C35 C37 C38 175.7(7) .
C36 C35 C37 C38 -0.2(11) .
C35 C37 C38 C39 -0.4(12) .
C36 N4 C39 C38 -1.3(10) .
Cd2 N4 C39 C38 -178.3(5) .
C37 C38 C39 N4 1.2(12) .
